data_7228905
loop_
_publ_author_name
'Ptak, Maciej'
'Pasi\'nska, Katarzyna'
'G\/luchowski, Pawe\/l'
'Lukowiak, Anna'
'Ciupa, Aneta'

_publ_section_title
;
 Structural, optical and phonon properties of formate-based MOF phosphors
 with ethylammonium cation
;
_journal_name_full 'Phys. Chem. Chem. Phys.'
_journal_paper_doi 10.1039/C7CP04005A
_journal_year 2017
_chemical_formula_moiety 'C4 H4 Er0.20 O8 Yb0.80, C2 H8 N'
_chemical_formula_sum 'C6 H12 Er0.2 N O8 Yb0.8'
_chemical_formula_weight 398.05
_space_group_crystal_system monoclinic
_space_group_IT_number 4
_space_group_name_Hall 'P 2yb'
_space_group_name_H-M_alt 'P 1 21 1'
_symmetry_space_group_name_Hall 'P 2yb'
_symmetry_space_group_name_H-M 'P 1 21 1'
_atom_sites_solution_hydrogens geom
_audit_creation_method SHELXL-2014/7
_audit_update_record
;
2017-06-14 deposited with the CCDC.
2017-08-14 downloaded from the CCDC.
;
_cell_angle_alpha 90
_cell_angle_beta 102.01(3)
_cell_angle_gamma 90
_cell_formula_units_Z 2
_cell_length_a 6.610(3)
_cell_length_b 8.599(3)
_cell_length_c 9.656(3)
_cell_measurement_reflns_used 7609
_cell_measurement_temperature 293(2)
_cell_measurement_theta_max 29.2760
_cell_measurement_theta_min 3.1510
_cell_volume 536.8(4)
_computing_structure_refinement 'SHELXL-2014/7 (Sheldrick, 2014)'
_diffrn_ambient_temperature 293(2)
_diffrn_detector_area_resol_mean 10.6249
_diffrn_measured_fraction_theta_full 0.998
_diffrn_measured_fraction_theta_max 0.998
_diffrn_measurement_device_type 'Xcalibur, Atlas'
_diffrn_radiation_type MoK\a
_diffrn_radiation_wavelength 0.71073
_diffrn_reflns_av_R_equivalents 0.0416
_diffrn_reflns_av_unetI/netI 0.0336
_diffrn_reflns_Laue_measured_fraction_full 0.998
_diffrn_reflns_Laue_measured_fraction_max 0.998
_diffrn_reflns_limit_h_max 8
_diffrn_reflns_limit_h_min -8
_diffrn_reflns_limit_k_max 10
_diffrn_reflns_limit_k_min -10
_diffrn_reflns_limit_l_max 11
_diffrn_reflns_limit_l_min -11
_diffrn_reflns_number 10708
_diffrn_reflns_point_group_measured_fraction_full 0.998
_diffrn_reflns_point_group_measured_fraction_max 0.999
_diffrn_reflns_theta_full 25.242
_diffrn_reflns_theta_max 25.999
_diffrn_reflns_theta_min 3.204
_diffrn_source 'four-circle diffractometer'
_exptl_absorpt_coefficient_mu 8.637
_exptl_absorpt_correction_T_max 0.580
_exptl_absorpt_correction_T_min 0.336
_exptl_absorpt_correction_type analytical
_exptl_absorpt_process_details
;
Clark, R. C. & Reid, J. S. (1995). Acta Cryst. A51, 887-897
;
_exptl_crystal_colour pink
_exptl_crystal_density_diffrn 2.473
_exptl_crystal_description block
_exptl_crystal_F_000 377.2
_exptl_crystal_size_max 0.195
_exptl_crystal_size_mid 0.112
_exptl_crystal_size_min 0.084
_refine_diff_density_max 1.007
_refine_diff_density_min -0.515
_refine_diff_density_rms 0.100
_refine_ls_abs_structure_details
;
 Flack x determined using 872 quotients [(I+)-(I-)]/[(I+)+(I-)]
 (Parsons, Flack and Wagner, Acta Cryst. B69 (2013) 249-259).
;
_refine_ls_abs_structure_Flack -0.073(10)
_refine_ls_extinction_coef 0.0129(7)
_refine_ls_extinction_expression Fc^*^=kFc[1+0.001xFc^2^\l^3^/sin(2\q)]^-1/4^
_refine_ls_extinction_method 'SHELXL-2014/7 (Sheldrick 2014'
_refine_ls_goodness_of_fit_ref 1.072
_refine_ls_hydrogen_treatment constr
_refine_ls_matrix_type full
_refine_ls_number_parameters 148
_refine_ls_number_reflns 2098
_refine_ls_number_restraints 1
_refine_ls_restrained_S_all 1.072
_refine_ls_R_factor_all 0.0214
_refine_ls_R_factor_gt 0.0184
_refine_ls_shift/su_max 0.001
_refine_ls_shift/su_mean 0.000
_refine_ls_structure_factor_coef Fsqd
_refine_ls_weighting_details 'w=1/[\s^2^(Fo^2^)+(0.0083P)^2^] where P=(Fo^2^+2Fc^2^)/3'
_refine_ls_weighting_scheme calc
_refine_ls_wR_factor_gt 0.0322
_refine_ls_wR_factor_ref 0.0331
_reflns_Friedel_coverage 0.870
_reflns_Friedel_fraction_full 0.999
_reflns_Friedel_fraction_max 0.999
_reflns_number_gt 1973
_reflns_number_total 2098
_reflns_threshold_expression 'I > 2\s(I)'
_cod_data_source_file c7cp04005a2.cif
_cod_data_source_block EtAYbEr_293K
_cod_original_formula_sum 'C6 H12 Er0.20 N O8 Yb0.80'
_cod_database_code 7228905
_shelx_shelxl_version_number 2014/7
_shelx_space_group_comment
;
The symmetry employed for this shelxl refinement is uniquely defined
by the following loop, which should always be used as a source of
symmetry information in preference to the above space-group names.
They are only intended as comments.
;

loop_
_space_group_symop_operation_xyz
'x, y, z'
'-x, y+1/2, -z'

loop_
_atom_site_label
_atom_site_type_symbol
_atom_site_fract_x
_atom_site_fract_y
_atom_site_fract_z
_atom_site_U_iso_or_equiv
_atom_site_adp_type
_atom_site_occupancy
_atom_site_site_symmetry_order
_atom_site_calc_flag
_atom_site_refinement_flags_posn
_atom_site_refinement_flags_adp
_atom_site_refinement_flags_occupancy
Yb1 Yb 0.10477(3) 0.22514(6) 0.27064(2) 0.01325(12) Uani 0.8 1 d . . P
Er1 Er 0.10477(3) 0.22514(6) 0.27064(2) 0.01325(12) Uani 0.2 1 d . . P
O1 O 0.0722(7) 0.4486(6) 0.1264(5) 0.0225(11) Uani 1 1 d . . .
O2 O 0.0015(7) 0.6115(6) -0.0558(5) 0.0271(12) Uani 1 1 d . . .
O3 O 0.1406(7) 0.4200(6) 0.4297(5) 0.0305(13) Uani 1 1 d . . .
O4 O 0.0618(7) 0.5833(6) 0.5868(6) 0.0334(14) Uani 1 1 d . . .
O5 O 0.4215(6) 0.2945(6) 0.2287(6) 0.0288(13) Uani 1 1 d . . .
O6 O 0.7562(7) 0.3001(6) 0.2209(6) 0.0357(15) Uani 1 1 d . . .
O7 O 0.3764(7) 0.1254(6) 0.4803(5) 0.0292(12) Uani 1 1 d . . .
O8 O 0.2807(7) -0.0251(6) 0.2944(6) 0.0288(13) Uani 1 1 d . . .
C1 C -0.0242(19) 0.4905(15) 0.0086(16) 0.023(3) Uani 1 1 d . . .
H1 H -0.1278 0.4238 -0.0369 0.027 Uiso 1 1 calc R U .
C2 C 0.0420(14) 0.5036(16) 0.4876(16) 0.069(5) Uani 1 1 d . . .
H2 H -0.0945 0.5063 0.4378 0.083 Uiso 1 1 calc R U .
C3 C 0.5972(10) 0.246(2) 0.2405(8) 0.038(3) Uani 1 1 d . . .
H3 H 0.6115 0.1434 0.2719 0.046 Uiso 1 1 calc R U .
C4 C 0.3841(11) -0.0014(9) 0.4156(9) 0.0294(19) Uani 1 1 d . . .
H4 H 0.4704 -0.0799 0.4602 0.035 Uiso 1 1 calc R U .
C5 C 0.5316(14) 0.6643(10) 0.1349(9) 0.043(2) Uani 1 1 d . . .
H5A H 0.4507 0.6851 0.0408 0.052 Uiso 1 1 calc R U .
H5B H 0.5956 0.5630 0.1333 0.052 Uiso 1 1 calc R U .
C6 C 0.6956(17) 0.7847(11) 0.1722(13) 0.077(4) Uani 1 1 d . . .
H6A H 0.7985 0.7692 0.1165 0.092 Uiso 1 1 calc R U .
H6B H 0.7588 0.7764 0.2709 0.092 Uiso 1 1 calc R U .
H6C H 0.6354 0.8861 0.1534 0.092 Uiso 1 1 calc R U .
N1 N 0.3925(8) 0.6619(7) 0.2377(6) 0.0296(16) Uani 1 1 d . . .
H1A H 0.2917 0.5931 0.2096 0.036 Uiso 1 1 calc R U .
H1B H 0.3378 0.7559 0.2421 0.036 Uiso 1 1 calc R U .
H1C H 0.4645 0.6354 0.3228 0.036 Uiso 1 1 calc R U .

loop_
_atom_site_aniso_label
_atom_site_aniso_U_11
_atom_site_aniso_U_22
_atom_site_aniso_U_33
_atom_site_aniso_U_23
_atom_site_aniso_U_13
_atom_site_aniso_U_12
Yb1 0.01257(15) 0.01384(16) 0.01319(16) 0.0001(3) 0.00234(9) -0.0002(3)
Er1 0.01257(15) 0.01384(16) 0.01319(16) 0.0001(3) 0.00234(9) -0.0002(3)
O1 0.019(2) 0.027(3) 0.020(3) 0.008(3) 0.001(2) 0.000(2)
O2 0.034(3) 0.021(3) 0.024(3) 0.011(3) 0.000(2) -0.002(2)
O3 0.026(3) 0.037(3) 0.027(3) -0.017(3) 0.004(2) 0.006(2)
O4 0.033(3) 0.038(3) 0.031(3) -0.025(3) 0.011(3) 0.001(2)
O5 0.011(2) 0.035(3) 0.042(3) 0.013(2) 0.009(2) 0.0040(19)
O6 0.014(3) 0.052(3) 0.044(4) 0.025(3) 0.014(2) 0.010(2)
O7 0.029(3) 0.032(3) 0.024(3) -0.003(3) 0.000(2) 0.002(2)
O8 0.029(3) 0.027(3) 0.026(3) -0.002(3) -0.005(2) 0.009(2)
C1 0.022(6) 0.018(6) 0.026(5) -0.002(4) -0.002(4) -0.004(4)
C2 0.017(7) 0.116(12) 0.068(8) -0.064(9) -0.006(6) 0.015(6)
C3 0.024(4) 0.029(10) 0.059(5) 0.019(6) 0.002(3) -0.001(4)
C4 0.024(4) 0.025(5) 0.037(5) 0.010(4) 0.003(4) 0.007(3)
C5 0.067(6) 0.039(5) 0.025(5) -0.007(4) 0.014(5) 0.000(4)
C6 0.085(8) 0.069(9) 0.095(9) -0.024(7) 0.060(8) -0.034(6)
N1 0.034(4) 0.023(4) 0.027(4) 0.001(3) -0.004(3) -0.003(3)

loop_
_atom_type_symbol
_atom_type_description
_atom_type_scat_dispersion_real
_atom_type_scat_dispersion_imag
_atom_type_scat_source
C C 0.0033 0.0016 'International Tables Vol C Tables 4.2.6.8 and 6.1.1.4'
H H 0.0000 0.0000 'International Tables Vol C Tables 4.2.6.8 and 6.1.1.4'
Er Er -0.2586 4.9576 'International Tables Vol C Tables 4.2.6.8 and 6.1.1.4'
N N 0.0061 0.0033 'International Tables Vol C Tables 4.2.6.8 and 6.1.1.4'
O O 0.0106 0.0060 'International Tables Vol C Tables 4.2.6.8 and 6.1.1.4'
Yb Yb -0.3850 5.5486 'International Tables Vol C Tables 4.2.6.8 and 6.1.1.4'

loop_
_geom_angle_atom_site_label_1
_geom_angle_atom_site_label_2
_geom_angle_atom_site_label_3
_geom_angle
_geom_angle_site_symmetry_1
_geom_angle_site_symmetry_3
O3 Yb1 O2 155.91(19) . 2_545
O3 Yb1 O4 89.0(2) . 2_546
O2 Yb1 O4 103.0(2) 2_545 2_546
O3 Yb1 O5 87.51(18) . .
O2 Yb1 O5 94.07(18) 2_545 .
O4 Yb1 O5 144.81(18) 2_546 .
O3 Yb1 O6 83.96(19) . 1_455
O2 Yb1 O6 80.02(19) 2_545 1_455
O4 Yb1 O6 72.19(18) 2_546 1_455
O5 Yb1 O6 141.91(18) . 1_455
O3 Yb1 O1 77.3(2) . .
O2 Yb1 O1 80.7(2) 2_545 .
O4 Yb1 O1 142.64(17) 2_546 .
O5 Yb1 O1 69.99(16) . .
O6 Yb1 O1 71.92(17) 1_455 .
O3 Yb1 O8 127.82(18) . .
O2 Yb1 O8 75.90(18) 2_545 .
O4 Yb1 O8 75.63(19) 2_546 .
O5 Yb1 O8 79.09(17) . .
O6 Yb1 O8 133.82(19) 1_455 .
O1 Yb1 O8 139.44(18) . .
O3 Yb1 O7 75.69(18) . .
O2 Yb1 O7 127.74(18) 2_545 .
O4 Yb1 O7 72.02(17) 2_546 .
O5 Yb1 O7 73.19(16) . .
O6 Yb1 O7 138.81(17) 1_455 .
O1 Yb1 O7 134.72(16) . .
O8 Yb1 O7 52.14(17) . .
C1 O1 Yb1 138.4(8) . .
C1 O2 Er1 140.4(8) . 2
C1 O2 Yb1 140.4(8) . 2
Er1 O2 Yb1 0.0 2 2
C2 O3 Yb1 141.5(6) . .
C2 O4 Yb1 145.6(6) . 2_556
C2 O4 Er1 145.6(6) . 2_556
Yb1 O4 Er1 0.0 2_556 2_556
C3 O5 Yb1 141.5(9) . .
C3 O6 Er1 135.8(8) . 1_655
C3 O6 Yb1 135.8(8) . 1_655
Er1 O6 Yb1 0.0 1_655 1_655
C4 O7 Yb1 89.5(4) . .
C4 O8 Yb1 95.9(5) . .
O1 C1 O2 127.4(13) . .
O4 C2 O3 140.1(10) . .
O6 C3 O5 134.5(16) . .
O8 C4 O7 122.4(7) . .
N1 C5 C6 111.6(7) . .

loop_
_geom_bond_atom_site_label_1
_geom_bond_atom_site_label_2
_geom_bond_distance
_geom_bond_site_symmetry_2
Yb1 O3 2.252(5) .
Yb1 O2 2.268(5) 2_545
Yb1 O4 2.286(5) 2_546
Yb1 O5 2.293(4) .
Yb1 O6 2.344(5) 1_455
Yb1 O1 2.357(5) .
Yb1 O8 2.434(5) .
Yb1 O7 2.558(5) .
O1 C1 1.236(16) .
O2 C1 1.242(15) .
O2 Er1 2.268(5) 2
O2 Yb1 2.268(5) 2
O3 C2 1.186(13) .
O4 C2 1.163(13) .
O4 Yb1 2.286(5) 2_556
O4 Er1 2.286(5) 2_556
O5 C3 1.217(9) .
O6 C3 1.201(10) .
O6 Er1 2.344(5) 1_655
O6 Yb1 2.344(5) 1_655
O7 C4 1.263(9) .
O8 C4 1.243(9) .
C5 N1 1.487(10) .
C5 C6 1.488(11) .

loop_
_geom_hbond_atom_site_label_D
_geom_hbond_atom_site_label_H
_geom_hbond_atom_site_label_A
_geom_hbond_distance_DH
_geom_hbond_distance_HA
_geom_hbond_distance_DA
_geom_hbond_angle_DHA
_geom_hbond_site_symmetry_A
N1 H1A O1 0.89 1.95 2.838(8) 173.6 .
N1 H1C O7 0.89 1.97 2.849(8) 167.5 2_656
N1 H1B O8 0.89 2.01 2.873(8) 164.7 1_565
